data_1573231
loop_
_publ_author_name
'Sumida, Akifumi'
'Saeki, Akinori'
'Matsuo, Kyohei'
'Naka, Kensuke'
'Imoto, Hiroaki'

_publ_section_title
;
 Dithienoarsinines: Stable and Planer \p-Extended Arsabenzenes
;
_journal_name_full 'Chemical Science'
_journal_paper_doi 10.1039/D4SC06590E
_journal_year 2024
_chemical_formula_moiety 'C15 H11 As O4 S2'
_chemical_formula_sum 'C15 H11 As O4 S2'
_chemical_formula_weight 394.28
_space_group_crystal_system monoclinic
_space_group_IT_number 14
_space_group_name_Hall '-P 2ybc'
_space_group_name_H-M_alt 'P 1 21/c 1'
_atom_sites_solution_hydrogens geom
_atom_sites_solution_primary dual
_audit_creation_date 2024-07-21
_audit_creation_method
;
Olex2 1.5-ac5-024
(compiled 2022.04.12 svn.rca3783a0 for Rigaku Oxford Diffraction, GUI svn.r6498)
;
_audit_update_record
;
2024-09-20 deposited with the CCDC.	2024-11-18 downloaded from the CCDC.
;
_cell_angle_alpha 90
_cell_angle_beta 99.246(3)
_cell_angle_gamma 90
_cell_formula_units_Z 4
_cell_length_a 10.4030(4)
_cell_length_b 14.0494(5)
_cell_length_c 10.7101(4)
_cell_measurement_reflns_used 4592
_cell_measurement_temperature 100.00
_cell_measurement_theta_max 32.7370
_cell_measurement_theta_min 2.9460
_cell_volume 1545.01(10)
_computing_cell_refinement 'CrysAlisPro 1.171.42.91a (Rigaku OD, 2023)'
_computing_data_collection 'CrysAlisPro 1.171.42.91a (Rigaku OD, 2023)'
_computing_data_reduction 'CrysAlisPro 1.171.42.91a (Rigaku OD, 2023)'
_computing_molecular_graphics 'Olex2 1.5-ac5-024 (Dolomanov et al., 2009)'
_computing_publication_material 'Olex2 1.5-ac5-024 (Dolomanov et al., 2009)'
_computing_structure_refinement 'SHELXL 2018/3 (Sheldrick, 2015)'
_computing_structure_solution 'SHELXT 2018/2 (Sheldrick, 2018)'
_diffrn_ambient_temperature 100.00
_diffrn_detector 'CCD plate'
_diffrn_measured_fraction_theta_full 0.999
_diffrn_measured_fraction_theta_max 0.999
_diffrn_measurement_details
;
List of Runs (angles in degrees, time in seconds):

  # Type    Start    End  Width  t~exp~   \w     \q     \k     \f   Frames
#--------------------------------------------------------------------------
  1  \w    -19.00  17.00   0.10    1.75    --   30.00  54.00 -90.00  360
  2  \w    -71.00 110.00   0.10    1.75    --   30.00  54.00 120.00 1810
;
_diffrn_measurement_device 'two-circle diffractometer'
_diffrn_measurement_device_type 'XtaLAB Mini (JP)'
_diffrn_measurement_method '\w scans'
_diffrn_orient_matrix_type 'CrysAlisPro convention (1999,Acta A55,543-557)'
_diffrn_orient_matrix_UB_11 -0.0525057000
_diffrn_orient_matrix_UB_12 -0.0311893000
_diffrn_orient_matrix_UB_13 -0.0211359000
_diffrn_orient_matrix_UB_21 -0.0420297000
_diffrn_orient_matrix_UB_22 0.0289798000
_diffrn_orient_matrix_UB_23 0.0298236000
_diffrn_orient_matrix_UB_31 -0.0157886000
_diffrn_orient_matrix_UB_32 0.0270977000
_diffrn_orient_matrix_UB_33 -0.0562946000
_diffrn_radiation_monochromator graphite
_diffrn_radiation_probe x-ray
_diffrn_radiation_type 'Mo K\a'
_diffrn_radiation_wavelength 0.71073
_diffrn_reflns_av_R_equivalents 0.0259
_diffrn_reflns_av_unetI/netI 0.0349
_diffrn_reflns_Laue_measured_fraction_full 0.999
_diffrn_reflns_Laue_measured_fraction_max 0.999
_diffrn_reflns_limit_h_max 12
_diffrn_reflns_limit_h_min -12
_diffrn_reflns_limit_k_max 7
_diffrn_reflns_limit_k_min -17
_diffrn_reflns_limit_l_max 13
_diffrn_reflns_limit_l_min -13
_diffrn_reflns_number 5871
_diffrn_reflns_point_group_measured_fraction_full 0.999
_diffrn_reflns_point_group_measured_fraction_max 0.999
_diffrn_reflns_theta_full 25.242
_diffrn_reflns_theta_max 26.370
_diffrn_reflns_theta_min 2.900
_diffrn_source 'fine-focus sealed X-ray tube'
_diffrn_source_type 'Rigaku (Mo) X-ray Source'
_exptl_absorpt_coefficient_mu 2.484
_exptl_absorpt_correction_T_max 0.095
_exptl_absorpt_correction_T_min 0.019
_exptl_absorpt_correction_type analytical
_exptl_absorpt_process_details
;
CrysAlisPro 1.171.42.91a (Rigaku Oxford Diffraction, 2023)
Analytical numeric absorption correction using a multifaceted crystal
model based on expressions derived by R.C. Clark & J.S. Reid.
(Clark, R. C. & Reid, J. S. (1995). Acta Cryst. A51, 887-897)
Empirical absorption correction using spherical harmonics,
implemented in SCALE3 ABSPACK scaling algorithm.
;
_exptl_crystal_colour colourless
_exptl_crystal_colour_primary colourless
_exptl_crystal_density_diffrn 1.695
_exptl_crystal_description block
_exptl_crystal_F_000 792
_exptl_crystal_size_max 0.514
_exptl_crystal_size_mid 0.149
_exptl_crystal_size_min 0.137
_refine_diff_density_max 0.654
_refine_diff_density_min -0.581
_refine_diff_density_rms 0.106
_refine_ls_extinction_method none
_refine_ls_goodness_of_fit_ref 1.034
_refine_ls_hydrogen_treatment constr
_refine_ls_matrix_type full
_refine_ls_number_parameters 201
_refine_ls_number_reflns 3150
_refine_ls_number_restraints 0
_refine_ls_restrained_S_all 1.034
_refine_ls_R_factor_all 0.0359
_refine_ls_R_factor_gt 0.0328
_refine_ls_shift/su_max 0.001
_refine_ls_shift/su_mean 0.000
_refine_ls_structure_factor_coef Fsqd
_refine_ls_weighting_details 'w=1/[\s^2^(Fo^2^)+(0.0624P)^2^+0.2026P] where P=(Fo^2^+2Fc^2^)/3'
_refine_ls_weighting_scheme calc
_refine_ls_wR_factor_gt 0.0895
_refine_ls_wR_factor_ref 0.0931
_reflns_Friedel_coverage 0.000
_reflns_number_gt 2871
_reflns_number_total 3150
_reflns_threshold_expression 'I > 2\s(I)'
_cod_data_source_file d4sc06590e2.cif
_cod_data_source_block 3b-DMAD
_cod_database_code 1573231
_shelx_shelxl_version_number 2018/3
_chemical_oxdiff_formula 'C12 H10 N O'
_shelx_space_group_comment
;
The symmetry employed for this shelxl refinement is uniquely defined
by the following loop, which should always be used as a source of
symmetry information in preference to the above space-group names.
They are only intended as comments.
;
_shelx_estimated_absorpt_t_max 0.727
_shelx_estimated_absorpt_t_min 0.362
_olex2_refinement_description
;
1. Fixed Uiso
 At 1.2 times of:
  All C(H) groups
 At 1.5 times of:
  All C(H,H,H) groups
2.a Ternary CH refined with riding coordinates:
 C3(H3)
2.b Aromatic/amide H refined with riding coordinates:
 C6(H6), C9(H9), C8(H8), C7(H7)
2.c Idealised Me refined as rotating group:
 C15(H15A,H15B,H15C), C13(H13A,H13B,H13C)
;
_olex2_submission_special_instructions 'No special instructions were received'
_oxdiff_exptl_absorpt_empirical_details
;
Empirical correction (ABSPACK) includes:
- Absorption correction using spherical harmonics
- Frame scaling
;
_oxdiff_exptl_absorpt_empirical_full_max 1.735
_oxdiff_exptl_absorpt_empirical_full_min 0.479

loop_
_space_group_symop_operation_xyz
'x, y, z'
'-x, y+1/2, -z+1/2'
'-x, -y, -z'
'x, -y-1/2, z-1/2'

loop_
_atom_site_label
_atom_site_type_symbol
_atom_site_fract_x
_atom_site_fract_y
_atom_site_fract_z
_atom_site_U_iso_or_equiv
_atom_site_adp_type
_atom_site_occupancy
_atom_site_site_symmetry_order
_atom_site_calc_flag
_atom_site_refinement_flags_posn
_atom_site_refinement_flags_adp
_atom_site_refinement_flags_occupancy
_atom_site_disorder_assembly
_atom_site_disorder_group
As1 As 0.29231(2) 0.44049(2) 0.17372(2) 0.01763(11) Uani 1 1 d . . . . .
S1 S 0.63435(6) 0.25518(5) 0.27954(6) 0.02442(16) Uani 1 1 d . . . . .
S2 S 0.37517(6) 0.40608(5) 0.58807(5) 0.02223(16) Uani 1 1 d . . . . .
O4 O 0.09830(15) 0.13934(12) 0.25835(15) 0.0225(4) Uani 1 1 d . . . . .
O3 O 0.28625(17) 0.10542(12) 0.38622(16) 0.0248(4) Uani 1 1 d . . . . .
O2 O 0.09625(16) 0.23379(13) 0.01428(14) 0.0228(4) Uani 1 1 d . . . . .
O1 O -0.01886(16) 0.33317(14) 0.11899(16) 0.0285(4) Uani 1 1 d . . . . .
C10 C 0.2071(2) 0.31307(16) 0.1927(2) 0.0172(4) Uani 1 1 d . . . . .
C3 C 0.3910(2) 0.28902(17) 0.3690(2) 0.0189(5) Uani 1 1 d . . . . .
H3 H 0.425162 0.240263 0.433967 0.023 Uiso 1 1 calc R U . . .
C5 C 0.3126(2) 0.45803(17) 0.3570(2) 0.0189(5) Uani 1 1 d . . . . .
C1 C 0.4621(2) 0.37659(17) 0.1865(2) 0.0197(5) Uani 1 1 d . . . . .
C11 C 0.2637(2) 0.25606(16) 0.2855(2) 0.0170(4) Uani 1 1 d . . . . .
C14 C 0.2193(2) 0.15969(18) 0.31592(19) 0.0194(5) Uani 1 1 d . . . . .
C6 C 0.5643(2) 0.38513(18) 0.1132(2) 0.0227(5) Uani 1 1 d . . . . .
H6 H 0.563000 0.428314 0.044763 0.027 Uiso 1 1 calc R U . . .
C9 C 0.3138(2) 0.51848(18) 0.5587(2) 0.0242(5) Uani 1 1 d . . . . .
H9 H 0.301120 0.562390 0.623081 0.029 Uiso 1 1 calc R U . . .
C12 C 0.0824(2) 0.29452(17) 0.1072(2) 0.0198(5) Uani 1 1 d . . . . .
C4 C 0.3610(2) 0.38262(17) 0.4290(2) 0.0185(5) Uani 1 1 d . . . . .
C8 C 0.2851(2) 0.53794(18) 0.4315(2) 0.0217(5) Uani 1 1 d . . . . .
H8 H 0.251273 0.596892 0.397290 0.026 Uiso 1 1 calc R U . . .
C2 C 0.4873(2) 0.31001(17) 0.2800(2) 0.0191(5) Uani 1 1 d . . . . .
C7 C 0.6647(2) 0.3238(2) 0.1531(2) 0.0277(6) Uani 1 1 d . . . . .
H7 H 0.741535 0.319339 0.116052 0.033 Uiso 1 1 calc R U . . .
C15 C 0.0540(3) 0.04422(19) 0.2842(3) 0.0310(6) Uani 1 1 d . . . . .
H15A H -0.031557 0.032663 0.233148 0.046 Uiso 1 1 calc R U . . .
H15B H 0.047247 0.038779 0.374113 0.046 Uiso 1 1 calc R U . . .
H15C H 0.116371 -0.002876 0.262632 0.046 Uiso 1 1 calc R U . . .
C13 C -0.0233(3) 0.2052(2) -0.0651(2) 0.0348(7) Uani 1 1 d . . . . .
H13A H -0.003358 0.160503 -0.129645 0.052 Uiso 1 1 calc R U . . .
H13B H -0.066910 0.261388 -0.106382 0.052 Uiso 1 1 calc R U . . .
H13C H -0.080592 0.174255 -0.013173 0.052 Uiso 1 1 calc R U . . .

loop_
_atom_site_aniso_label
_atom_site_aniso_U_11
_atom_site_aniso_U_22
_atom_site_aniso_U_33
_atom_site_aniso_U_23
_atom_site_aniso_U_13
_atom_site_aniso_U_12
As1 0.02126(16) 0.01751(17) 0.01521(16) 0.00080(8) 0.00625(10) 0.00090(8)
S1 0.0196(3) 0.0230(3) 0.0307(3) -0.0053(3) 0.0045(2) 0.0020(2)
S2 0.0259(3) 0.0267(3) 0.0147(3) -0.0023(2) 0.0050(2) -0.0060(3)
O4 0.0218(8) 0.0219(9) 0.0242(8) 0.0028(7) 0.0046(7) -0.0054(7)
O3 0.0305(9) 0.0197(9) 0.0238(8) 0.0048(7) 0.0026(7) -0.0007(8)
O2 0.0230(8) 0.0299(9) 0.0165(7) -0.0043(7) 0.0060(6) -0.0058(7)
O1 0.0214(8) 0.0348(11) 0.0292(9) -0.0012(8) 0.0038(7) 0.0062(8)
C10 0.0191(10) 0.0178(11) 0.0162(10) -0.0016(9) 0.0075(8) 0.0014(9)
C3 0.0179(10) 0.0221(12) 0.0166(10) -0.0015(9) 0.0026(8) -0.0006(9)
C5 0.0207(11) 0.0209(11) 0.0167(11) -0.0025(9) 0.0081(9) -0.0032(10)
C1 0.0192(11) 0.0205(12) 0.0201(11) -0.0049(9) 0.0052(9) 0.0002(10)
C11 0.0174(10) 0.0186(11) 0.0161(10) -0.0032(9) 0.0063(8) -0.0003(9)
C14 0.0254(11) 0.0197(12) 0.0148(10) -0.0029(9) 0.0086(9) -0.0011(9)
C6 0.0242(11) 0.0254(12) 0.0206(11) -0.0070(10) 0.0096(9) -0.0055(10)
C9 0.0274(12) 0.0236(13) 0.0238(11) -0.0087(10) 0.0112(9) -0.0058(10)
C12 0.0247(11) 0.0213(12) 0.0140(10) 0.0023(9) 0.0051(9) -0.0012(10)
C4 0.0200(11) 0.0208(11) 0.0157(10) -0.0020(9) 0.0054(8) -0.0024(9)
C8 0.0214(11) 0.0192(11) 0.0268(12) -0.0031(10) 0.0111(9) -0.0033(10)
C2 0.0178(10) 0.0193(12) 0.0199(10) -0.0049(9) 0.0024(8) 0.0001(9)
C7 0.0250(12) 0.0327(14) 0.0281(12) -0.0097(11) 0.0121(10) -0.0053(11)
C15 0.0306(14) 0.0259(13) 0.0366(15) 0.0029(11) 0.0063(12) -0.0108(12)
C13 0.0318(13) 0.0522(18) 0.0204(12) -0.0051(12) 0.0044(10) -0.0194(13)

loop_
_atom_type_symbol
_atom_type_description
_atom_type_scat_dispersion_real
_atom_type_scat_dispersion_imag
_atom_type_scat_source
C C 0.0033 0.0016 'International Tables Vol C Tables 4.2.6.8 and 6.1.1.4'
H H 0.0000 0.0000 'International Tables Vol C Tables 4.2.6.8 and 6.1.1.4'
As As 0.0499 2.0058 'International Tables Vol C Tables 4.2.6.8 and 6.1.1.4'
O O 0.0106 0.0060 'International Tables Vol C Tables 4.2.6.8 and 6.1.1.4'
S S 0.1246 0.1234 'International Tables Vol C Tables 4.2.6.8 and 6.1.1.4'

loop_
_exptl_crystal_face_index_h
_exptl_crystal_face_index_k
_exptl_crystal_face_index_l
_exptl_crystal_face_perp_dist
-1 0 0 0.0371
1 0 0 0.1003
0 -1 0 0.1111
0 1 0 0.0380
0 0 -1 0.2520
0 0 1 0.2330

loop_
_geom_angle_atom_site_label_1
_geom_angle_atom_site_label_2
_geom_angle_atom_site_label_3
_geom_angle
_geom_angle_site_symmetry_1
_geom_angle_site_symmetry_3
_geom_angle_publ_flag
C5 As1 C10 89.39(9) . . ?
C5 As1 C1 92.10(10) . . ?
C1 As1 C10 89.55(9) . . ?
C2 S1 C7 91.57(12) . . ?
C9 S2 C4 91.43(12) . . ?
C14 O4 C15 114.29(19) . . ?
C12 O2 C13 115.5(2) . . ?
C11 C10 As1 117.20(16) . . ?
C11 C10 C12 126.1(2) . . ?
C12 C10 As1 116.55(16) . . ?
C4 C3 C11 106.83(18) . . ?
C4 C3 C2 107.37(19) . . ?
C2 C3 C11 106.60(17) . . ?
C4 C5 As1 116.24(18) . . ?
C4 C5 C8 112.6(2) . . ?
C8 C5 As1 131.19(19) . . ?
C6 C1 As1 131.69(18) . . ?
C2 C1 As1 115.33(17) . . ?
C2 C1 C6 113.0(2) . . ?
C10 C11 C3 119.0(2) . . ?
C10 C11 C14 126.5(2) . . ?
C14 C11 C3 114.49(19) . . ?
O4 C14 C11 113.33(19) . . ?
O3 C14 O4 123.8(2) . . ?
O3 C14 C11 122.9(2) . . ?
C7 C6 C1 112.0(2) . . ?
C8 C9 S2 112.36(19) . . ?
O2 C12 C10 112.49(19) . . ?
O1 C12 O2 124.4(2) . . ?
O1 C12 C10 123.1(2) . . ?
C3 C4 S2 126.54(17) . . ?
C5 C4 S2 112.22(18) . . ?
C5 C4 C3 121.2(2) . . ?
C9 C8 C5 111.4(2) . . ?
C3 C2 S1 126.45(17) . . ?
C1 C2 S1 111.81(18) . . ?
C1 C2 C3 121.7(2) . . ?
C6 C7 S1 111.66(18) . . ?

loop_
_geom_bond_atom_site_label_1
_geom_bond_atom_site_label_2
_geom_bond_distance
_geom_bond_site_symmetry_2
_geom_bond_publ_flag
As1 C10 2.022(2) . ?
As1 C5 1.956(2) . ?
As1 C1 1.967(2) . ?
S1 C2 1.714(2) . ?
S1 C7 1.732(3) . ?
S2 C9 1.713(3) . ?
S2 C4 1.718(2) . ?
O4 C14 1.341(3) . ?
O4 C15 1.455(3) . ?
O3 C14 1.210(3) . ?
O2 C12 1.336(3) . ?
O2 C13 1.446(3) . ?
O1 C12 1.209(3) . ?
C10 C11 1.338(3) . ?
C10 C12 1.486(3) . ?
C3 C11 1.545(3) . ?
C3 C4 1.518(3) . ?
C3 C2 1.518(3) . ?
C5 C4 1.359(3) . ?
C5 C8 1.433(3) . ?
C1 C6 1.424(3) . ?
C1 C2 1.365(3) . ?
C11 C14 1.483(3) . ?
C6 C7 1.368(4) . ?
C9 C8 1.375(3) . ?

loop_
_exptl_oxdiff_crystal_face_indexfrac_h
_exptl_oxdiff_crystal_face_indexfrac_k
_exptl_oxdiff_crystal_face_indexfrac_l
_exptl_oxdiff_crystal_face_x
_exptl_oxdiff_crystal_face_y
_exptl_oxdiff_crystal_face_z
-1.0000 -0.0002 -0.0012 0.0525 0.0420 0.0158
1.0000 0.0002 0.0012 -0.0525 -0.0420 -0.0158
0.0011 -1.0005 -0.0006 0.0312 -0.0291 -0.0271
-0.0011 1.0005 0.0006 -0.0312 0.0291 0.0271
-0.0004 -0.0004 -1.0010 0.0212 -0.0298 0.0563
0.0004 0.0004 1.0010 -0.0212 0.0298 -0.0563
